data_7135927
loop_
_publ_author_name
'Zheng, Yuting'
'Liao, Minghong'
'Hao, Gefei'
'Jin, Linhong'
'Jayawardana, Barana C.'
'Marambe, B.'
'Xiong, Qiang'
'Wu, Xingxing'

_publ_section_title
;
 Catalytic Enantioselective Access to N(III)-Stereogenic Aziridines via
 Chiral Br\/onsted Acid-Catalyzed N--Cl Bond Formation
;
_journal_name_full 'Chemical Communications'
_journal_paper_doi 10.1039/D6CC02512A
_journal_year 2026
_chemical_absolute_configuration ad
_chemical_formula_moiety 'C14 H10 Cl N'
_chemical_formula_sum 'C14 H10 Cl N'
_chemical_formula_weight 227.68
_space_group_crystal_system orthorhombic
_space_group_IT_number 19
_space_group_name_Hall 'P 2ac 2ab'
_space_group_name_H-M_alt 'P 21 21 21'
_atom_sites_solution_hydrogens geom
_atom_sites_solution_primary dual
_audit_block_doi 10.5517/ccdc.csd.cc2qsb2y
_audit_creation_date 2026-01-24
_audit_creation_method
;
Olex2 1.5
(compiled 2025.07.13 svn.rb7424aed for OlexSys, GUI svn.r7314)
;
_audit_update_record
;
2026-01-26 deposited with the CCDC.	2026-06-11 downloaded from the CCDC.
;
_cell_angle_alpha 90
_cell_angle_beta 90
_cell_angle_gamma 90
_cell_formula_units_Z 8
_cell_length_a 4.67020(10)
_cell_length_b 12.4822(2)
_cell_length_c 37.9133(7)
_cell_measurement_reflns_used 9889
_cell_measurement_temperature 298.00
_cell_measurement_theta_max 68.174
_cell_measurement_theta_min 2.330
_cell_volume 2210.13(7)
_computing_cell_refinement 'SAINT V8.40B (?, 2016)'
_computing_data_reduction 'SAINT V8.40B (?, 2016)'
_computing_molecular_graphics 'Olex2 1.5 (Dolomanov et al., 2009)'
_computing_publication_material 'Olex2 1.5 (Dolomanov et al., 2009)'
_computing_structure_refinement 'SHELXL 2019/2 (Sheldrick, 2015)'
_computing_structure_solution 'SHELXT 2018/2 (Sheldrick, 2018)'
_diffrn_ambient_temperature 298.00
_diffrn_measured_fraction_theta_full 0.995
_diffrn_measured_fraction_theta_max 0.995
_diffrn_measurement_device_type 'Bruker APEX-II CCD'
_diffrn_measurement_method '\f and \w scans'
_diffrn_radiation_type CuK\a
_diffrn_radiation_wavelength 1.54178
_diffrn_reflns_av_R_equivalents 0.0383
_diffrn_reflns_av_unetI/netI 0.0361
_diffrn_reflns_Laue_measured_fraction_full 0.995
_diffrn_reflns_Laue_measured_fraction_max 0.995
_diffrn_reflns_limit_h_max 5
_diffrn_reflns_limit_h_min -5
_diffrn_reflns_limit_k_max 14
_diffrn_reflns_limit_k_min -15
_diffrn_reflns_limit_l_max 45
_diffrn_reflns_limit_l_min -45
_diffrn_reflns_number 21161
_diffrn_reflns_point_group_measured_fraction_full 0.993
_diffrn_reflns_point_group_measured_fraction_max 0.991
_diffrn_reflns_theta_full 67.679
_diffrn_reflns_theta_max 68.234
_diffrn_reflns_theta_min 2.331
_diffrn_source_current 1.1
_diffrn_source_power 0.05500000000000001
_diffrn_source_voltage 50.0
_diffrn_standards_number 0
_exptl_absorpt_coefficient_mu 2.779
_exptl_absorpt_correction_T_max 0.7531
_exptl_absorpt_correction_T_min 0.4682
_exptl_absorpt_correction_type multi-scan
_exptl_absorpt_process_details
;
SADABS-2016/2 (Bruker,2016/2) was used for absorption correction.
wR2(int) was 0.1182 before and 0.0665 after correction.
The Ratio of minimum to maximum transmission is 0.6217.
The \l/2 correction factor is Not present.
;
_exptl_crystal_colour colourless
_exptl_crystal_colour_primary colourless
_exptl_crystal_density_diffrn 1.369
_exptl_crystal_description block
_exptl_crystal_F_000 944
_exptl_crystal_size_max 0.23
_exptl_crystal_size_mid 0.22
_exptl_crystal_size_min 0.19
_refine_diff_density_max 0.109
_refine_diff_density_min -0.235
_refine_diff_density_rms 0.033
_refine_ls_abs_structure_details
;
 Flack x determined using 1507 quotients [(I+)-(I-)]/[(I+)+(I-)]
 (Parsons, Flack and Wagner, Acta Cryst. B69 (2013) 249-259).
;
_refine_ls_abs_structure_Flack 0.055(4)
_refine_ls_extinction_method none
_refine_ls_goodness_of_fit_ref 1.062
_refine_ls_hydrogen_treatment constr
_refine_ls_matrix_type full
_refine_ls_number_parameters 289
_refine_ls_number_reflns 4021
_refine_ls_number_restraints 0
_refine_ls_restrained_S_all 1.062
_refine_ls_R_factor_all 0.0312
_refine_ls_R_factor_gt 0.0303
_refine_ls_shift/su_max 0.001
_refine_ls_shift/su_mean 0.000
_refine_ls_structure_factor_coef Fsqd
_refine_ls_weighting_details 'w=1/[\s^2^(Fo^2^)+(0.0405P)^2^+0.2858P] where P=(Fo^2^+2Fc^2^)/3'
_refine_ls_weighting_scheme calc
_refine_ls_wR_factor_gt 0.0797
_refine_ls_wR_factor_ref 0.0803
_reflns_Friedel_coverage 0.675
_reflns_Friedel_fraction_full 0.989
_reflns_Friedel_fraction_max 0.987
_reflns_number_gt 3903
_reflns_number_total 4021
_reflns_threshold_expression 'I > 2\s(I)'
_cod_data_source_file d6cc02512a2.cif
_cod_data_source_block cu_260123zyt_0m
_cod_database_code 7135927
_shelx_shelxl_version_number 2019/2
_shelx_space_group_comment
;
The symmetry employed for this shelxl refinement is uniquely defined
by the following loop, which should always be used as a source of
symmetry information in preference to the above space-group names.
They are only intended as comments.
;
_shelx_estimated_absorpt_t_max 0.620
_shelx_estimated_absorpt_t_min 0.567
_olex2_refinement_description
;
1. Fixed Uiso
 At 1.2 times of:
  All C(H) groups, All C(H,H) groups
2.a Secondary CH2 refined with riding coordinates:
 C15(H15A,H15B), C1(H1A,H1B)
2.b Aromatic/amide H refined with riding coordinates:
 C19(H19), C25(H25), C28(H28), C26(H26), C14(H14), C22(H22), C20(H20),
 C27(H27), C21(H21), C11(H11), C10(H10), C13(H13), C12(H12), C9(H9), C7(H7),
 C8(H8)
;
_olex2_submission_special_instructions 'No special instructions were received'

loop_
_space_group_symop_operation_xyz
'x, y, z'
'-x+1/2, -y, z+1/2'
'-x, y+1/2, -z+1/2'
'x+1/2, -y+1/2, -z'

loop_
_atom_site_label
_atom_site_type_symbol
_atom_site_fract_x
_atom_site_fract_y
_atom_site_fract_z
_atom_site_U_iso_or_equiv
_atom_site_adp_type
_atom_site_occupancy
_atom_site_site_symmetry_order
_atom_site_calc_flag
_atom_site_refinement_flags_posn
_atom_site_refinement_flags_adp
_atom_site_refinement_flags_occupancy
_atom_site_disorder_assembly
_atom_site_disorder_group
Cl2 Cl 0.23472(16) 0.66572(5) 0.31843(2) 0.06206(19) Uani 1 1 d . . . . .
Cl1 Cl 0.50091(15) 0.74073(5) 0.41524(2) 0.0615(2) Uani 1 1 d . . . . .
N2 N 0.2778(4) 0.78646(15) 0.34122(5) 0.0453(4) Uani 1 1 d . . . . .
N1 N 0.5767(4) 0.69159(17) 0.45779(6) 0.0514(5) Uani 1 1 d . . . . .
C17 C 0.0893(5) 0.88773(18) 0.28358(6) 0.0408(5) Uani 1 1 d . . . . .
C16 C 0.1704(5) 0.88602(17) 0.32152(6) 0.0405(5) Uani 1 1 d . . . . .
C18 C 0.2379(5) 0.97094(17) 0.26701(5) 0.0413(5) Uani 1 1 d . . . . .
C19 C 0.1958(6) 0.9911(2) 0.23138(6) 0.0520(6) Uani 1 1 d . . . . .
H19 H 0.295475 1.045814 0.220128 0.062 Uiso 1 1 calc R U . . .
C23 C 0.4139(5) 1.02694(18) 0.29325(6) 0.0412(5) Uani 1 1 d . . . . .
C3 C 0.4776(6) 0.52271(19) 0.49187(6) 0.0467(5) Uani 1 1 d . . . . .
C24 C 0.3665(5) 0.97937(18) 0.32617(6) 0.0415(5) Uani 1 1 d . . . . .
C4 C 0.3210(6) 0.43208(19) 0.48256(7) 0.0496(6) Uani 1 1 d . . . . .
C5 C 0.3508(6) 0.4148(2) 0.44442(7) 0.0516(6) Uani 1 1 d . . . . .
C25 C 0.4946(6) 1.01830(19) 0.35619(6) 0.0505(5) Uani 1 1 d . . . . .
H25 H 0.458198 0.987315 0.378039 0.061 Uiso 1 1 calc R U . . .
C28 C 0.5999(6) 1.11281(19) 0.29049(7) 0.0509(6) Uani 1 1 d . . . . .
H28 H 0.634659 1.144778 0.268747 0.061 Uiso 1 1 calc R U . . .
C15 C 0.0018(6) 0.8368(2) 0.35025(6) 0.0502(5) Uani 1 1 d . . . . .
H15A H -0.009732 0.875457 0.372406 0.060 Uiso 1 1 calc R U . . .
H15B H -0.171447 0.798775 0.343779 0.060 Uiso 1 1 calc R U . . .
C26 C 0.6793(6) 1.1048(2) 0.35316(7) 0.0596(7) Uani 1 1 d . . . . .
H26 H 0.767304 1.132314 0.373205 0.071 Uiso 1 1 calc R U . . .
C2 C 0.6083(5) 0.5694(2) 0.45942(6) 0.0467(5) Uani 1 1 d . . . . .
C14 C 0.4917(7) 0.5571(2) 0.52650(7) 0.0618(7) Uani 1 1 d . . . . .
H14 H 0.595580 0.617791 0.532677 0.074 Uiso 1 1 calc R U . . .
C22 C -0.1064(6) 0.8262(2) 0.26495(7) 0.0500(6) Uani 1 1 d . . . . .
H22 H -0.207981 0.771648 0.276013 0.060 Uiso 1 1 calc R U . . .
C20 C 0.0036(7) 0.9286(2) 0.21296(7) 0.0575(6) Uani 1 1 d . . . . .
H20 H -0.024777 0.941089 0.189036 0.069 Uiso 1 1 calc R U . . .
C27 C 0.7336(6) 1.1503(2) 0.32071(7) 0.0599(6) Uani 1 1 d . . . . .
H27 H 0.861940 1.207115 0.319068 0.072 Uiso 1 1 calc R U . . .
C21 C -0.1468(6) 0.8481(2) 0.22941(7) 0.0577(6) Uani 1 1 d . . . . .
H21 H -0.277528 0.807709 0.216525 0.069 Uiso 1 1 calc R U . . .
C1 C 0.8596(6) 0.6406(2) 0.45990(8) 0.0646(8) Uani 1 1 d . . . . .
H1A H 0.963689 0.647188 0.481936 0.077 Uiso 1 1 calc R U . . .
H1B H 0.978737 0.642443 0.438956 0.077 Uiso 1 1 calc R U . . .
C11 C 0.1749(7) 0.3747(2) 0.50830(8) 0.0668(8) Uani 1 1 d . . . . .
H11 H 0.069287 0.314072 0.502445 0.080 Uiso 1 1 calc R U . . .
C6 C 0.5262(6) 0.4951(2) 0.43052(6) 0.0510(6) Uani 1 1 d . . . . .
C10 C 0.2395(7) 0.3348(2) 0.42291(8) 0.0724(8) Uani 1 1 d . . . . .
H10 H 0.120044 0.282226 0.432148 0.087 Uiso 1 1 calc R U . . .
C13 C 0.3468(9) 0.4984(3) 0.55153(8) 0.0763(9) Uani 1 1 d . . . . .
H13 H 0.355769 0.519663 0.575013 0.092 Uiso 1 1 calc R U . . .
C12 C 0.1904(9) 0.4098(3) 0.54285(8) 0.0793(10) Uani 1 1 d . . . . .
H12 H 0.092964 0.372620 0.560390 0.095 Uiso 1 1 calc R U . . .
C9 C 0.3096(9) 0.3350(3) 0.38776(9) 0.0836(10) Uani 1 1 d . . . . .
H9 H 0.235163 0.282348 0.373017 0.100 Uiso 1 1 calc R U . . .
C7 C 0.6012(7) 0.4934(3) 0.39491(7) 0.0688(8) Uani 1 1 d . . . . .
H7 H 0.722630 0.544902 0.385415 0.083 Uiso 1 1 calc R U . . .
C8 C 0.4879(9) 0.4118(3) 0.37408(8) 0.0842(10) Uani 1 1 d . . . . .
H8 H 0.534362 0.409361 0.350246 0.101 Uiso 1 1 calc R U . . .

loop_
_atom_site_aniso_label
_atom_site_aniso_U_11
_atom_site_aniso_U_22
_atom_site_aniso_U_33
_atom_site_aniso_U_23
_atom_site_aniso_U_13
_atom_site_aniso_U_12
Cl2 0.0694(4) 0.0401(3) 0.0767(4) 0.0026(3) -0.0026(3) 0.0017(3)
Cl1 0.0549(3) 0.0624(4) 0.0673(4) 0.0260(3) 0.0074(3) -0.0002(3)
N2 0.0438(11) 0.0423(10) 0.0498(10) 0.0084(8) -0.0006(9) 0.0013(9)
N1 0.0443(12) 0.0508(12) 0.0590(12) 0.0123(9) -0.0001(9) -0.0038(9)
C17 0.0350(11) 0.0391(12) 0.0483(12) 0.0022(9) 0.0018(9) 0.0072(9)
C16 0.0368(11) 0.0390(11) 0.0456(11) 0.0041(9) 0.0015(9) 0.0040(9)
C18 0.0382(11) 0.0394(11) 0.0464(11) 0.0040(9) 0.0039(10) 0.0081(10)
C19 0.0580(16) 0.0492(14) 0.0489(12) 0.0065(10) 0.0054(11) 0.0077(12)
C23 0.0373(11) 0.0367(11) 0.0496(12) 0.0035(9) 0.0047(9) 0.0063(9)
C3 0.0465(13) 0.0451(12) 0.0485(11) 0.0068(9) -0.0012(11) 0.0070(11)
C24 0.0409(11) 0.0367(11) 0.0468(11) 0.0027(9) 0.0023(9) 0.0068(9)
C4 0.0515(14) 0.0415(13) 0.0557(13) 0.0051(10) 0.0023(11) 0.0046(10)
C5 0.0518(14) 0.0456(14) 0.0575(14) -0.0010(11) -0.0023(11) 0.0086(11)
C25 0.0551(14) 0.0453(12) 0.0511(12) 0.0016(10) -0.0031(11) 0.0010(12)
C28 0.0510(13) 0.0413(13) 0.0604(14) 0.0071(11) 0.0047(11) -0.0003(10)
C15 0.0437(12) 0.0556(13) 0.0514(12) 0.0051(10) 0.0084(11) -0.0017(12)
C26 0.0662(18) 0.0478(14) 0.0647(16) -0.0035(12) -0.0119(13) -0.0029(12)
C2 0.0379(11) 0.0476(13) 0.0545(13) 0.0094(10) 0.0015(10) 0.0036(10)
C14 0.0708(18) 0.0607(16) 0.0537(14) 0.0005(11) -0.0043(14) -0.0006(15)
C22 0.0444(12) 0.0461(13) 0.0595(14) 0.0008(10) -0.0038(10) 0.0008(11)
C20 0.0668(16) 0.0597(15) 0.0459(12) 0.0002(11) -0.0060(13) 0.0128(15)
C27 0.0592(16) 0.0421(13) 0.0784(17) 0.0028(12) -0.0019(14) -0.0067(12)
C21 0.0570(15) 0.0543(15) 0.0618(15) -0.0087(12) -0.0122(12) 0.0059(12)
C1 0.0388(13) 0.077(2) 0.0779(18) 0.0161(16) -0.0047(12) -0.0023(13)
C11 0.0708(19) 0.0507(15) 0.0790(18) 0.0134(13) 0.0082(15) -0.0042(14)
C6 0.0477(13) 0.0545(14) 0.0509(13) 0.0029(11) 0.0023(11) 0.0151(12)
C10 0.076(2) 0.0586(17) 0.0825(19) -0.0117(14) -0.0081(16) 0.0032(17)
C13 0.103(3) 0.077(2) 0.0497(14) 0.0049(14) 0.0099(15) 0.0043(19)
C12 0.099(3) 0.076(2) 0.0626(17) 0.0210(15) 0.0210(17) -0.0015(19)
C9 0.094(3) 0.080(2) 0.076(2) -0.0253(17) -0.0183(19) 0.015(2)
C7 0.0707(19) 0.081(2) 0.0551(15) 0.0039(14) 0.0128(13) 0.0165(16)
C8 0.099(3) 0.101(3) 0.0531(16) -0.0173(16) -0.0017(18) 0.031(2)

loop_
_atom_type_symbol
_atom_type_description
_atom_type_scat_dispersion_real
_atom_type_scat_dispersion_imag
_atom_type_scat_source
C C 0.0181 0.0091 'International Tables Vol C Tables 4.2.6.8 and 6.1.1.4'
H H 0.0000 0.0000 'International Tables Vol C Tables 4.2.6.8 and 6.1.1.4'
Cl Cl 0.3639 0.7018 'International Tables Vol C Tables 4.2.6.8 and 6.1.1.4'
N N 0.0311 0.0180 'International Tables Vol C Tables 4.2.6.8 and 6.1.1.4'

loop_
_geom_angle_atom_site_label_1
_geom_angle_atom_site_label_2
_geom_angle_atom_site_label_3
_geom_angle
_geom_angle_site_symmetry_1
_geom_angle_site_symmetry_3
_geom_angle_publ_flag
C16 N2 Cl2 114.83(14) . . ?
C15 N2 Cl2 112.43(16) . . ?
C15 N2 C16 58.78(14) . . ?
C2 N1 Cl1 113.73(17) . . ?
C1 N1 Cl1 112.42(18) . . ?
C1 N1 C2 58.69(17) . . ?
C18 C17 C16 108.58(19) . . ?
C22 C17 C16 130.7(2) . . ?
C22 C17 C18 120.6(2) . . ?
C17 C16 N2 124.45(18) . . ?
C17 C16 C24 105.03(18) . . ?
C24 C16 N2 111.99(18) . . ?
C15 C16 N2 58.59(15) . . ?
C15 C16 C17 125.7(2) . . ?
C15 C16 C24 124.3(2) . . ?
C17 C18 C23 109.10(18) . . ?
C19 C18 C17 120.1(2) . . ?
C19 C18 C23 130.7(2) . . ?
C18 C19 H19 120.6 . . ?
C20 C19 C18 118.8(2) . . ?
C20 C19 H19 120.6 . . ?
C24 C23 C18 108.3(2) . . ?
C28 C23 C18 132.0(2) . . ?
C28 C23 C24 119.7(2) . . ?
C4 C3 C2 108.8(2) . . ?
C14 C3 C4 121.2(2) . . ?
C14 C3 C2 130.0(2) . . ?
C23 C24 C16 108.83(19) . . ?
C25 C24 C16 129.9(2) . . ?
C25 C24 C23 121.3(2) . . ?
C3 C4 C5 108.6(2) . . ?
C11 C4 C3 119.9(3) . . ?
C11 C4 C5 131.5(3) . . ?
C6 C5 C4 108.8(2) . . ?
C10 C5 C4 130.4(3) . . ?
C10 C5 C6 120.9(3) . . ?
C24 C25 H25 120.7 . . ?
C24 C25 C26 118.5(2) . . ?
C26 C25 H25 120.7 . . ?
C23 C28 H28 120.6 . . ?
C23 C28 C27 118.8(2) . . ?
C27 C28 H28 120.6 . . ?
N2 C15 C16 62.62(15) . . ?
N2 C15 H15A 117.5 . . ?
N2 C15 H15B 117.5 . . ?
C16 C15 H15A 117.5 . . ?
C16 C15 H15B 117.5 . . ?
H15A C15 H15B 114.6 . . ?
C25 C26 H26 119.7 . . ?
C27 C26 C25 120.6(2) . . ?
C27 C26 H26 119.7 . . ?
C3 C2 N1 112.5(2) . . ?
C1 C2 N1 58.45(16) . . ?
C1 C2 C3 123.5(2) . . ?
C1 C2 C6 126.3(2) . . ?
C6 C2 N1 124.5(2) . . ?
C6 C2 C3 105.0(2) . . ?
C3 C14 H14 121.1 . . ?
C13 C14 C3 117.8(3) . . ?
C13 C14 H14 121.1 . . ?
C17 C22 H22 120.8 . . ?
C17 C22 C21 118.4(2) . . ?
C21 C22 H22 120.8 . . ?
C19 C20 H20 119.5 . . ?
C21 C20 C19 121.1(2) . . ?
C21 C20 H20 119.5 . . ?
C28 C27 H27 119.5 . . ?
C26 C27 C28 121.0(3) . . ?
C26 C27 H27 119.5 . . ?
C22 C21 H21 119.5 . . ?
C20 C21 C22 120.9(3) . . ?
C20 C21 H21 119.5 . . ?
N1 C1 C2 62.85(17) . . ?
N1 C1 H1A 117.5 . . ?
N1 C1 H1B 117.5 . . ?
C2 C1 H1A 117.5 . . ?
C2 C1 H1B 117.5 . . ?
H1A C1 H1B 114.6 . . ?
C4 C11 H11 120.8 . . ?
C12 C11 C4 118.4(3) . . ?
C12 C11 H11 120.8 . . ?
C5 C6 C2 108.7(2) . . ?
C7 C6 C5 120.1(3) . . ?
C7 C6 C2 131.2(3) . . ?
C5 C10 H10 120.7 . . ?
C9 C10 C5 118.7(3) . . ?
C9 C10 H10 120.7 . . ?
C14 C13 H13 119.1 . . ?
C12 C13 C14 121.8(3) . . ?
C12 C13 H13 119.1 . . ?
C11 C12 H12 119.6 . . ?
C13 C12 C11 120.9(3) . . ?
C13 C12 H12 119.6 . . ?
C10 C9 H9 119.6 . . ?
C10 C9 C8 120.9(3) . . ?
C8 C9 H9 119.6 . . ?
C6 C7 H7 121.2 . . ?
C8 C7 C6 117.7(3) . . ?
C8 C7 H7 121.2 . . ?
C9 C8 C7 121.8(3) . . ?
C9 C8 H8 119.1 . . ?
C7 C8 H8 119.1 . . ?

loop_
_geom_bond_atom_site_label_1
_geom_bond_atom_site_label_2
_geom_bond_distance
_geom_bond_site_symmetry_2
_geom_bond_publ_flag
Cl2 N2 1.749(2) . ?
Cl1 N1 1.762(2) . ?
N2 C16 1.534(3) . ?
N2 C15 1.474(3) . ?
N1 C2 1.533(3) . ?
N1 C1 1.469(4) . ?
C17 C16 1.488(3) . ?
C17 C18 1.398(3) . ?
C17 C22 1.387(3) . ?
C16 C24 1.492(3) . ?
C16 C15 1.478(3) . ?
C18 C19 1.388(3) . ?
C18 C23 1.468(3) . ?
C19 H19 0.9300 . ?
C19 C20 1.379(4) . ?
C23 C24 1.400(3) . ?
C23 C28 1.384(3) . ?
C3 C4 1.393(4) . ?
C3 C2 1.492(3) . ?
C3 C14 1.383(3) . ?
C24 C25 1.374(3) . ?
C4 C5 1.469(4) . ?
C4 C11 1.390(4) . ?
C5 C6 1.397(4) . ?
C5 C10 1.390(4) . ?
C25 H25 0.9300 . ?
C25 C26 1.386(4) . ?
C28 H28 0.9300 . ?
C28 C27 1.386(4) . ?
C15 H15A 0.9700 . ?
C15 H15B 0.9700 . ?
C26 H26 0.9300 . ?
C26 C27 1.379(4) . ?
C2 C1 1.472(4) . ?
C2 C6 1.486(4) . ?
C14 H14 0.9300 . ?
C14 C13 1.376(4) . ?
C22 H22 0.9300 . ?
C22 C21 1.388(4) . ?
C20 H20 0.9300 . ?
C20 C21 1.376(4) . ?
C27 H27 0.9300 . ?
C21 H21 0.9300 . ?
C1 H1A 0.9700 . ?
C1 H1B 0.9700 . ?
C11 H11 0.9300 . ?
C11 C12 1.383(4) . ?
C6 C7 1.395(4) . ?
C10 H10 0.9300 . ?
C10 C9 1.372(5) . ?
C13 H13 0.9300 . ?
C13 C12 1.366(5) . ?
C12 H12 0.9300 . ?
C9 H9 0.9300 . ?
C9 C8 1.372(5) . ?
C7 H7 0.9300 . ?
C7 C8 1.393(5) . ?
C8 H8 0.9300 . ?

loop_
_geom_torsion_atom_site_label_1
_geom_torsion_atom_site_label_2
_geom_torsion_atom_site_label_3
_geom_torsion_atom_site_label_4
_geom_torsion
_geom_torsion_site_symmetry_1
_geom_torsion_site_symmetry_2
_geom_torsion_site_symmetry_3
_geom_torsion_site_symmetry_4
_geom_torsion_publ_flag
Cl2 N2 C16 C17 -12.0(3) . . . . ?
Cl2 N2 C16 C24 -140.01(16) . . . . ?
Cl2 N2 C16 C15 102.20(18) . . . . ?
Cl2 N2 C15 C16 -106.32(16) . . . . ?
Cl1 N1 C2 C3 -140.75(18) . . . . ?
Cl1 N1 C2 C1 102.7(2) . . . . ?
Cl1 N1 C2 C6 -12.1(3) . . . . ?
Cl1 N1 C1 C2 -104.99(19) . . . . ?
N2 C16 C24 C23 133.58(19) . . . . ?
N2 C16 C24 C25 -45.5(3) . . . . ?
N1 C2 C6 C5 -128.9(2) . . . . ?
N1 C2 C6 C7 53.1(4) . . . . ?
C17 C16 C24 C23 -4.1(2) . . . . ?
C17 C16 C24 C25 176.8(2) . . . . ?
C17 C16 C15 N2 112.2(2) . . . . ?
C17 C18 C19 C20 0.7(3) . . . . ?
C17 C18 C23 C24 -1.5(2) . . . . ?
C17 C18 C23 C28 179.3(2) . . . . ?
C17 C22 C21 C20 0.1(4) . . . . ?
C16 C17 C18 C19 -178.8(2) . . . . ?
C16 C17 C18 C23 -1.1(2) . . . . ?
C16 C17 C22 C21 177.6(2) . . . . ?
C16 C24 C25 C26 177.4(2) . . . . ?
C18 C17 C16 N2 -127.7(2) . . . . ?
C18 C17 C16 C24 3.2(2) . . . . ?
C18 C17 C16 C15 158.9(2) . . . . ?
C18 C17 C22 C21 1.1(4) . . . . ?
C18 C19 C20 C21 0.6(4) . . . . ?
C18 C23 C24 C16 3.6(2) . . . . ?
C18 C23 C24 C25 -177.3(2) . . . . ?
C18 C23 C28 C27 178.5(2) . . . . ?
C19 C18 C23 C24 175.8(2) . . . . ?
C19 C18 C23 C28 -3.4(4) . . . . ?
C19 C20 C21 C22 -1.0(4) . . . . ?
C23 C18 C19 C20 -176.4(2) . . . . ?
C23 C24 C25 C26 -1.6(4) . . . . ?
C23 C28 C27 C26 -1.3(4) . . . . ?
C3 C4 C5 C6 0.1(3) . . . . ?
C3 C4 C5 C10 178.9(3) . . . . ?
C3 C4 C11 C12 -0.1(4) . . . . ?
C3 C2 C1 N1 -97.6(3) . . . . ?
C3 C2 C6 C5 2.7(3) . . . . ?
C3 C2 C6 C7 -175.3(3) . . . . ?
C3 C14 C13 C12 -0.8(5) . . . . ?
C24 C16 C15 N2 -96.6(2) . . . . ?
C24 C23 C28 C27 -0.5(3) . . . . ?
C24 C25 C26 C27 -0.2(4) . . . . ?
C4 C3 C2 N1 135.5(2) . . . . ?
C4 C3 C2 C1 -158.4(2) . . . . ?
C4 C3 C2 C6 -2.7(3) . . . . ?
C4 C3 C14 C13 0.3(4) . . . . ?
C4 C5 C6 C2 -1.8(3) . . . . ?
C4 C5 C6 C7 176.5(2) . . . . ?
C4 C5 C10 C9 -177.6(3) . . . . ?
C4 C11 C12 C13 -0.4(5) . . . . ?
C5 C4 C11 C12 178.8(3) . . . . ?
C5 C6 C7 C8 2.1(4) . . . . ?
C5 C10 C9 C8 0.6(5) . . . . ?
C25 C26 C27 C28 1.7(4) . . . . ?
C28 C23 C24 C16 -177.2(2) . . . . ?
C28 C23 C24 C25 2.0(3) . . . . ?
C15 N2 C16 C17 -114.2(3) . . . . ?
C15 N2 C16 C24 117.8(2) . . . . ?
C15 C16 C24 C23 -160.3(2) . . . . ?
C15 C16 C24 C25 20.6(4) . . . . ?
C2 C3 C4 C5 1.7(3) . . . . ?
C2 C3 C4 C11 -179.2(2) . . . . ?
C2 C3 C14 C13 179.5(3) . . . . ?
C2 C6 C7 C8 179.9(3) . . . . ?
C14 C3 C4 C5 -178.9(3) . . . . ?
C14 C3 C4 C11 0.1(4) . . . . ?
C14 C3 C2 N1 -43.8(4) . . . . ?
C14 C3 C2 C1 22.3(4) . . . . ?
C14 C3 C2 C6 178.0(3) . . . . ?
C14 C13 C12 C11 0.9(6) . . . . ?
C22 C17 C16 N2 55.5(3) . . . . ?
C22 C17 C16 C24 -173.6(2) . . . . ?
C22 C17 C16 C15 -17.9(4) . . . . ?
C22 C17 C18 C19 -1.6(3) . . . . ?
C22 C17 C18 C23 176.1(2) . . . . ?
C1 N1 C2 C3 116.5(3) . . . . ?
C1 N1 C2 C6 -114.9(3) . . . . ?
C1 C2 C6 C5 157.5(2) . . . . ?
C1 C2 C6 C7 -20.5(4) . . . . ?
C11 C4 C5 C6 -178.9(3) . . . . ?
C11 C4 C5 C10 0.0(5) . . . . ?
C6 C5 C10 C9 1.2(4) . . . . ?
C6 C2 C1 N1 112.0(3) . . . . ?
C6 C7 C8 C9 -0.3(5) . . . . ?
C10 C5 C6 C2 179.2(2) . . . . ?
C10 C5 C6 C7 -2.5(4) . . . . ?
C10 C9 C8 C7 -1.1(6) . . . . ?
